data_7045802
loop_
_publ_author_name
'Shang, Rong'
'Saito, Souta'
'Jimenez-Halla, J Oscar C'
'Yamamoto, Yohsuke'

_publ_section_title
;
 Facile reactions of gold(i) complexes with
 tri(tert-butyl)azadiboriridine.
;
_journal_issue 15
_journal_name_full 'Dalton transactions (Cambridge, England : 2003)'
_journal_page_first 5181
_journal_page_last 5188
_journal_paper_doi 10.1039/c8dt00697k
_journal_volume 47
_journal_year 2018
_chemical_formula_moiety 'C35 H51 Au B2 Cl N2 P'
_chemical_formula_sum 'C35 H51 Au B2 Cl N2 P'
_chemical_formula_weight 784.78
_chemical_properties_physical Air-sensitive,Moisture-sensitive
_space_group_crystal_system orthorhombic
_space_group_IT_number 61
_space_group_name_Hall '-P 2ac 2ab'
_space_group_name_H-M_alt 'P b c a'
_symmetry_space_group_name_Hall '-P 2ac 2ab'
_symmetry_space_group_name_H-M 'P b c a'
_atom_sites_solution_hydrogens geom
_audit_creation_method SHELXL-2014/5
_audit_update_record
;
2017-10-04 deposited with the CCDC.
2018-03-06 downloaded from the CCDC.
;
_cell_angle_alpha 90
_cell_angle_beta 90
_cell_angle_gamma 90
_cell_formula_units_Z 8
_cell_length_a 24.120(2)
_cell_length_b 11.1958(10)
_cell_length_c 25.776(2)
_cell_measurement_reflns_used 9567
_cell_measurement_temperature 173(2)
_cell_measurement_theta_max 27.96
_cell_measurement_theta_min 2.31
_cell_volume 6960.6(10)
_computing_cell_refinement 'Bruker SAINT'
_computing_data_collection 'Bruker APEX2'
_computing_data_reduction 'Bruker SAINT'
_computing_structure_refinement 'SHELXL-2014/5 (Sheldrick, 2014)'
_diffrn_ambient_temperature 173(2)
_diffrn_measured_fraction_theta_full 1.000
_diffrn_measured_fraction_theta_max 0.998
_diffrn_measurement_device_type 'Bruker APEX-II CCD'
_diffrn_measurement_method '\f and \w scans'
_diffrn_radiation_monochromator 'Bruker Helios multilayered confocal mirror'
_diffrn_radiation_source 'Bruker TXS fine-focus rotating anode'
_diffrn_radiation_type MoK\a
_diffrn_radiation_wavelength 0.71073
_diffrn_reflns_av_R_equivalents 0.0462
_diffrn_reflns_av_unetI/netI 0.0391
_diffrn_reflns_Laue_measured_fraction_full 1.000
_diffrn_reflns_Laue_measured_fraction_max 0.998
_diffrn_reflns_limit_h_max 28
_diffrn_reflns_limit_h_min -31
_diffrn_reflns_limit_k_max 14
_diffrn_reflns_limit_k_min -14
_diffrn_reflns_limit_l_max 25
_diffrn_reflns_limit_l_min -34
_diffrn_reflns_number 40345
_diffrn_reflns_point_group_measured_fraction_full 1.000
_diffrn_reflns_point_group_measured_fraction_max 0.998
_diffrn_reflns_theta_full 26.000
_diffrn_reflns_theta_max 27.991
_diffrn_reflns_theta_min 1.580
_exptl_absorpt_coefficient_mu 4.376
_exptl_absorpt_correction_T_max 0.991
_exptl_absorpt_correction_T_min 0.853
_exptl_absorpt_correction_type multi-scan
_exptl_absorpt_process_details
;
 SADABS (Sheldrick, 2014)
;
_exptl_crystal_colour colourless
_exptl_crystal_density_diffrn 1.498
_exptl_crystal_description plate
_exptl_crystal_F_000 3168
_exptl_crystal_size_max 0.019
_exptl_crystal_size_mid 0.004
_exptl_crystal_size_min 0.002
_refine_diff_density_max 3.252
_refine_diff_density_min -0.952
_refine_diff_density_rms 0.135
_refine_ls_extinction_method none
_refine_ls_goodness_of_fit_ref 1.113
_refine_ls_hydrogen_treatment constr
_refine_ls_matrix_type full
_refine_ls_number_parameters 379
_refine_ls_number_reflns 8370
_refine_ls_number_restraints 3
_refine_ls_restrained_S_all 1.113
_refine_ls_R_factor_all 0.0614
_refine_ls_R_factor_gt 0.0415
_refine_ls_shift/su_max 0.004
_refine_ls_shift/su_mean 0.000
_refine_ls_structure_factor_coef Fsqd
_refine_ls_weighting_details 'w=1/[\s^2^(Fo^2^)+(0.0173P)^2^+47.1957P] where P=(Fo^2^+2Fc^2^)/3'
_refine_ls_weighting_scheme calc
_refine_ls_wR_factor_gt 0.0888
_refine_ls_wR_factor_ref 0.0949
_reflns_Friedel_coverage 0.000
_reflns_number_gt 6330
_reflns_number_total 8370
_reflns_threshold_expression 'I > 2\s(I)'
_cod_data_source_file c8dt00697k2.cif
_cod_data_source_block 6
_cod_depositor_comments 'Adding full bibliography for 7045799--7045803.cif.'
_cod_original_cell_volume 6960.6(11)
_cod_database_code 7045802
_shelx_space_group_comment
;
The symmetry employed for this shelxl refinement is uniquely defined
by the following loop, which should always be used as a source of
symmetry information in preference to the above space-group names.
They are only intended as comments.
;
_shelx_estimated_absorpt_t_min 0.921
_shelx_estimated_absorpt_t_max 0.991
_shelxl_version_number 2014/5

loop_
_space_group_symop_operation_xyz
'x, y, z'
'-x+1/2, -y, z+1/2'
'-x, y+1/2, -z+1/2'
'x+1/2, -y+1/2, -z'
'-x, -y, -z'
'x-1/2, y, -z-1/2'
'x, -y-1/2, z-1/2'
'-x-1/2, y-1/2, z'

loop_
_atom_site_label
_atom_site_type_symbol
_atom_site_fract_x
_atom_site_fract_y
_atom_site_fract_z
_atom_site_U_iso_or_equiv
_atom_site_adp_type
_atom_site_occupancy
_atom_site_site_symmetry_order
_atom_site_calc_flag
_atom_site_refinement_flags_posn
_atom_site_refinement_flags_adp
Au1 Au 0.36758(2) 0.64854(2) 0.54894(2) 0.02189(6) Uani 1 1 d . .
Cl1 Cl 0.43489(6) 0.57954(15) 0.75990(6) 0.0360(4) Uani 1 1 d . .
P1 P 0.36502(6) 0.71812(12) 0.46530(5) 0.0209(3) Uani 1 1 d . .
N1 N 0.3864(2) 0.4167(4) 0.68416(18) 0.0267(11) Uani 1 1 d . .
N2 N 0.37753(18) 0.6315(4) 0.66669(17) 0.0228(10) Uani 1 1 d . .
B2 B 0.3756(3) 0.5361(6) 0.7142(3) 0.0241(13) Uani 1 1 d . .
B1 B 0.3676(3) 0.4334(6) 0.6329(2) 0.0208(11) Uani 1 1 d . .
C1 C 0.3458(2) 0.3475(4) 0.5857(2) 0.0319(13) Uani 1 1 d D .
C2 C 0.3881(3) 0.3518(6) 0.5424(2) 0.0437(10) Uani 1 1 d D .
H2A H 0.3755 0.3040 0.5138 0.066 Uiso 1 1 calc R U
H2B H 0.4229 0.3214 0.5547 0.066 Uiso 1 1 calc R U
H2C H 0.3928 0.4329 0.5311 0.066 Uiso 1 1 calc R U
C3 C 0.3319(3) 0.2161(5) 0.5939(2) 0.0437(10) Uani 1 1 d D .
H3A H 0.3220 0.1804 0.5614 0.066 Uiso 1 1 calc R U
H3B H 0.3014 0.2094 0.6176 0.066 Uiso 1 1 calc R U
H3C H 0.3636 0.1757 0.6080 0.066 Uiso 1 1 calc R U
C4 C 0.2926(3) 0.4037(6) 0.5649(2) 0.0437(10) Uani 1 1 d D .
H4A H 0.2805 0.3608 0.5347 0.066 Uiso 1 1 calc R U
H4B H 0.2996 0.4856 0.5558 0.066 Uiso 1 1 calc R U
H4C H 0.2644 0.4003 0.5911 0.066 Uiso 1 1 calc R U
C5 C 0.4073(3) 0.2994(6) 0.7057(2) 0.0346(14) Uani 1 1 d . .
C6 C 0.4494(3) 0.2489(6) 0.6671(3) 0.0446(17) Uani 1 1 d . .
H6A H 0.4603 0.1701 0.6778 0.067 Uiso 1 1 calc R U
H6B H 0.4815 0.2997 0.6661 0.067 Uiso 1 1 calc R U
H6C H 0.4330 0.2451 0.6332 0.067 Uiso 1 1 calc R U
C7 C 0.3599(3) 0.2092(6) 0.7150(3) 0.0444(18) Uani 1 1 d . .
H7A H 0.3722 0.1305 0.7058 0.067 Uiso 1 1 calc R U
H7B H 0.3285 0.2305 0.6941 0.067 Uiso 1 1 calc R U
H7C H 0.3495 0.2104 0.7510 0.067 Uiso 1 1 calc R U
C8 C 0.4386(3) 0.3108(7) 0.7572(3) 0.0495(19) Uani 1 1 d . .
H8A H 0.4513 0.2334 0.7680 0.074 Uiso 1 1 calc R U
H8B H 0.4142 0.3430 0.7832 0.074 Uiso 1 1 calc R U
H8C H 0.4698 0.3630 0.7528 0.074 Uiso 1 1 calc R U
C9 C 0.3153(2) 0.5389(6) 0.7453(2) 0.0307(13) Uani 1 1 d . .
C10 C 0.3151(3) 0.4546(7) 0.7925(3) 0.0445(17) Uani 1 1 d . .
H10A H 0.2802 0.4612 0.8103 0.067 Uiso 1 1 calc R U
H10B H 0.3446 0.4762 0.8156 0.067 Uiso 1 1 calc R U
H10C H 0.3203 0.3738 0.7810 0.067 Uiso 1 1 calc R U
C11 C 0.2691(3) 0.4969(7) 0.7085(3) 0.0422(17) Uani 1 1 d . .
H11A H 0.2340 0.5005 0.7261 0.063 Uiso 1 1 calc R U
H11B H 0.2762 0.4162 0.6978 0.063 Uiso 1 1 calc R U
H11C H 0.2681 0.5478 0.6785 0.063 Uiso 1 1 calc R U
C12 C 0.2973(3) 0.6604(6) 0.7665(2) 0.0406(16) Uani 1 1 d . .
H12A H 0.2618 0.6528 0.7830 0.061 Uiso 1 1 calc R U
H12B H 0.2947 0.7166 0.7385 0.061 Uiso 1 1 calc R U
H12C H 0.3241 0.6881 0.7913 0.061 Uiso 1 1 calc R U
C13 C 0.3693(2) 0.5753(4) 0.62351(19) 0.0172(10) Uani 1 1 d . .
C14 C 0.3870(2) 0.7675(5) 0.6664(2) 0.0265(12) Uani 1 1 d . .
C15 C 0.3961(3) 0.8269(6) 0.7194(2) 0.0382(15) Uani 1 1 d . .
H15A H 0.4048 0.9098 0.7145 0.057 Uiso 1 1 calc R U
H15B H 0.4262 0.7882 0.7370 0.057 Uiso 1 1 calc R U
H15C H 0.3629 0.8199 0.7398 0.057 Uiso 1 1 calc R U
C16 C 0.3371(3) 0.8302(6) 0.6417(2) 0.0336(14) Uani 1 1 d . .
H16A H 0.3429 0.9150 0.6420 0.050 Uiso 1 1 calc R U
H16B H 0.3042 0.8115 0.6610 0.050 Uiso 1 1 calc R U
H16C H 0.3328 0.8034 0.6065 0.050 Uiso 1 1 calc R U
C17 C 0.4405(2) 0.7929(6) 0.6360(2) 0.0325(14) Uani 1 1 d . .
H17A H 0.4452 0.8776 0.6324 0.049 Uiso 1 1 calc R U
H17B H 0.4380 0.7569 0.6023 0.049 Uiso 1 1 calc R U
H17C H 0.4715 0.7600 0.6544 0.049 Uiso 1 1 calc R U
C18 C 0.3992(2) 0.8597(4) 0.45575(19) 0.0186(10) Uani 1 1 d . .
C19 C 0.4056(2) 0.9374(5) 0.4984(2) 0.0291(13) Uani 1 1 d . .
H19 H 0.3932 0.9141 0.5310 0.035 Uiso 1 1 calc R U
C20 C 0.4301(3) 1.0472(6) 0.4921(3) 0.0357(15) Uani 1 1 d . .
H20 H 0.4338 1.0979 0.5204 0.043 Uiso 1 1 calc R U
C21 C 0.4492(3) 1.0828(6) 0.4444(3) 0.0376(15) Uani 1 1 d . .
H21 H 0.4659 1.1572 0.4407 0.045 Uiso 1 1 calc R U
C22 C 0.4436(3) 1.0086(6) 0.4021(3) 0.0378(15) Uani 1 1 d . .
H22 H 0.4563 1.0332 0.3698 0.045 Uiso 1 1 calc R U
C23 C 0.4192(3) 0.8976(6) 0.4076(2) 0.0328(14) Uani 1 1 d . .
H23 H 0.4161 0.8476 0.3790 0.039 Uiso 1 1 calc R U
C24 C 0.2948(2) 0.7367(5) 0.44125(19) 0.0237(12) Uani 1 1 d . .
C25 C 0.2778(2) 0.8350(6) 0.4127(2) 0.0333(14) Uani 1 1 d . .
H25 H 0.3032 0.8946 0.4045 0.040 Uiso 1 1 calc R U
C26 C 0.2232(3) 0.8450(6) 0.3962(3) 0.0398(15) Uani 1 1 d . .
H26 H 0.2122 0.9118 0.3774 0.048 Uiso 1 1 calc R U
C27 C 0.1853(3) 0.7577(6) 0.4075(2) 0.0367(15) Uani 1 1 d . .
H27 H 0.1488 0.7649 0.3963 0.044 Uiso 1 1 calc R U
C28 C 0.2018(3) 0.6597(6) 0.4352(3) 0.0393(15) Uani 1 1 d . .
H28 H 0.1762 0.5998 0.4425 0.047 Uiso 1 1 calc R U
C29 C 0.2557(2) 0.6487(6) 0.4524(2) 0.0323(12) Uani 1 1 d . .
H29 H 0.2661 0.5819 0.4716 0.039 Uiso 1 1 calc R U
C30 C 0.3992(2) 0.6174(5) 0.4202(2) 0.0248(12) Uani 1 1 d . .
C31 C 0.3785(3) 0.5926(5) 0.3714(2) 0.0315(14) Uani 1 1 d . .
H31 H 0.3452 0.6266 0.3608 0.038 Uiso 1 1 calc R U
C32 C 0.4076(3) 0.5161(6) 0.3378(3) 0.0407(16) Uani 1 1 d . .
H32 H 0.3934 0.4977 0.3052 0.049 Uiso 1 1 calc R U
C33 C 0.4573(3) 0.4687(6) 0.3538(3) 0.0447(17) Uani 1 1 d . .
H33 H 0.4771 0.4198 0.3313 0.054 Uiso 1 1 calc R U
C34 C 0.4783(3) 0.4921(7) 0.4020(3) 0.0477(18) Uani 1 1 d . .
H34 H 0.5120 0.4594 0.4121 0.057 Uiso 1 1 calc R U
C35 C 0.4488(3) 0.5648(6) 0.4355(2) 0.0363(15) Uani 1 1 d . .
H35 H 0.4624 0.5787 0.4688 0.044 Uiso 1 1 calc R U

loop_
_atom_site_aniso_label
_atom_site_aniso_U_11
_atom_site_aniso_U_22
_atom_site_aniso_U_33
_atom_site_aniso_U_23
_atom_site_aniso_U_13
_atom_site_aniso_U_12
Au1 0.02716(11) 0.02218(10) 0.01632(9) 0.00144(8) 0.00067(9) 0.00092(10)
Cl1 0.0368(8) 0.0428(9) 0.0285(7) 0.0014(6) -0.0122(6) -0.0067(7)
P1 0.0262(7) 0.0203(7) 0.0162(6) 0.0015(5) 0.0019(6) 0.0004(6)
N1 0.030(3) 0.022(3) 0.029(2) 0.007(2) -0.004(2) 0.002(2)
N2 0.022(2) 0.025(3) 0.021(2) -0.0025(18) 0.0011(18) 0.0005(19)
B2 0.026(3) 0.019(3) 0.027(3) 0.000(2) -0.006(3) -0.001(3)
B1 0.018(3) 0.027(3) 0.017(3) 0.003(2) 0.004(2) 0.001(3)
C1 0.044(3) 0.024(3) 0.027(3) -0.004(3) -0.006(3) -0.011(3)
C2 0.066(3) 0.040(2) 0.0254(19) 0.0004(16) -0.0112(18) -0.013(2)
C3 0.066(3) 0.040(2) 0.0254(19) 0.0004(16) -0.0112(18) -0.013(2)
C4 0.066(3) 0.040(2) 0.0254(19) 0.0004(16) -0.0112(18) -0.013(2)
C5 0.041(4) 0.029(3) 0.034(3) 0.007(3) -0.006(3) 0.004(3)
C6 0.045(4) 0.035(4) 0.054(4) 0.010(3) -0.001(3) 0.015(3)
C7 0.072(5) 0.025(3) 0.035(4) 0.006(3) -0.001(4) 0.001(3)
C8 0.057(5) 0.051(5) 0.040(4) 0.013(3) -0.020(4) 0.012(4)
C9 0.030(3) 0.041(4) 0.021(3) -0.003(3) 0.000(2) -0.002(3)
C10 0.050(4) 0.050(4) 0.033(4) 0.005(3) 0.013(3) -0.004(4)
C11 0.023(3) 0.061(5) 0.042(4) -0.008(3) 0.004(3) -0.008(3)
C12 0.041(4) 0.048(4) 0.033(3) -0.006(3) 0.007(3) 0.000(3)
C13 0.012(2) 0.019(2) 0.020(2) 0.0014(19) 0.001(2) 0.002(2)
C14 0.032(3) 0.022(3) 0.025(3) -0.002(2) 0.001(2) -0.003(2)
C15 0.057(4) 0.028(3) 0.029(3) -0.005(3) -0.004(3) -0.006(3)
C16 0.033(3) 0.033(4) 0.034(3) -0.007(3) 0.000(3) 0.007(3)
C17 0.027(3) 0.031(3) 0.039(4) 0.002(3) -0.002(3) -0.006(3)
C18 0.016(2) 0.017(2) 0.023(2) 0.007(2) -0.001(2) 0.003(2)
C19 0.033(3) 0.027(3) 0.027(3) 0.001(2) 0.003(2) 0.003(3)
C20 0.038(4) 0.026(3) 0.043(4) -0.006(3) -0.004(3) 0.002(3)
C21 0.027(3) 0.030(3) 0.055(4) 0.008(3) 0.000(3) -0.004(3)
C22 0.032(3) 0.043(4) 0.038(4) 0.008(3) 0.004(3) -0.008(3)
C23 0.036(3) 0.034(3) 0.029(3) 0.002(3) 0.005(3) -0.002(3)
C24 0.030(3) 0.026(3) 0.015(3) -0.001(2) 0.003(2) 0.000(2)
C25 0.028(3) 0.035(4) 0.036(3) 0.010(3) 0.002(3) 0.000(3)
C26 0.038(3) 0.040(4) 0.041(4) 0.006(3) -0.002(3) 0.006(3)
C27 0.028(3) 0.046(4) 0.035(3) -0.004(3) 0.000(3) 0.005(3)
C28 0.033(3) 0.043(4) 0.042(4) 0.003(3) 0.001(3) -0.011(3)
C29 0.034(3) 0.028(3) 0.034(3) 0.007(3) -0.001(3) -0.001(3)
C30 0.031(3) 0.022(3) 0.021(3) 0.000(2) 0.005(2) -0.002(2)
C31 0.046(4) 0.029(3) 0.019(3) -0.001(2) -0.004(3) 0.001(3)
C32 0.060(5) 0.034(4) 0.028(3) -0.004(3) 0.009(3) 0.000(3)
C33 0.055(4) 0.040(4) 0.040(4) -0.009(3) 0.011(3) 0.010(3)
C34 0.035(4) 0.057(5) 0.051(4) -0.010(4) 0.007(3) 0.010(3)
C35 0.034(3) 0.047(4) 0.028(3) -0.006(3) 0.001(3) 0.007(3)

loop_
_atom_type_symbol
_atom_type_description
_atom_type_scat_dispersion_real
_atom_type_scat_dispersion_imag
_atom_type_scat_source
C C 0.0033 0.0016 'International Tables Vol C Tables 4.2.6.8 and 6.1.1.4'
H H 0.0000 0.0000 'International Tables Vol C Tables 4.2.6.8 and 6.1.1.4'
B B 0.0013 0.0007 'International Tables Vol C Tables 4.2.6.8 and 6.1.1.4'
N N 0.0061 0.0033 'International Tables Vol C Tables 4.2.6.8 and 6.1.1.4'
P P 0.1023 0.0942 'International Tables Vol C Tables 4.2.6.8 and 6.1.1.4'
Cl Cl 0.1484 0.1585 'International Tables Vol C Tables 4.2.6.8 and 6.1.1.4'
Au Au -2.0133 8.8022 'International Tables Vol C Tables 4.2.6.8 and 6.1.1.4'

loop_
_geom_angle_atom_site_label_1
_geom_angle_atom_site_label_2
_geom_angle_atom_site_label_3
_geom_angle
C13 Au1 P1 176.74(14)
C18 P1 C24 106.2(2)
C18 P1 C30 104.5(2)
C24 P1 C30 106.0(3)
C18 P1 Au1 114.50(17)
C24 P1 Au1 112.64(17)
C30 P1 Au1 112.22(18)
B1 N1 C5 124.5(5)
B1 N1 B2 107.3(4)
C5 N1 B2 127.9(5)
C13 N2 C14 119.9(4)
C13 N2 B2 108.9(4)
C14 N2 B2 131.1(4)
N1 B2 N2 100.6(4)
N1 B2 C9 113.6(5)
N2 B2 C9 112.1(4)
N1 B2 Cl1 113.4(4)
N2 B2 Cl1 106.0(4)
C9 B2 Cl1 110.6(4)
N1 B1 C13 105.3(5)
N1 B1 C1 136.3(5)
C13 B1 C1 118.5(4)
C2 C1 C3 106.4(5)
C2 C1 C4 107.2(5)
C3 C1 C4 105.3(5)
C2 C1 B1 108.2(4)
C3 C1 B1 122.2(5)
C4 C1 B1 106.8(4)
C1 C2 H2A 109.5
C1 C2 H2B 109.5
H2A C2 H2B 109.5
C1 C2 H2C 109.5
H2A C2 H2C 109.5
H2B C2 H2C 109.5
C1 C3 H3A 109.5
C1 C3 H3B 109.5
H3A C3 H3B 109.5
C1 C3 H3C 109.5
H3A C3 H3C 109.5
H3B C3 H3C 109.5
C1 C4 H4A 109.5
C1 C4 H4B 109.5
H4A C4 H4B 109.5
C1 C4 H4C 109.5
H4A C4 H4C 109.5
H4B C4 H4C 109.5
N1 C5 C6 107.6(5)
N1 C5 C8 114.2(5)
C6 C5 C8 105.4(6)
N1 C5 C7 112.3(5)
C6 C5 C7 110.5(6)
C8 C5 C7 106.5(5)
C5 C6 H6A 109.5
C5 C6 H6B 109.5
H6A C6 H6B 109.5
C5 C6 H6C 109.5
H6A C6 H6C 109.5
H6B C6 H6C 109.5
C5 C7 H7A 109.5
C5 C7 H7B 109.5
H7A C7 H7B 109.5
C5 C7 H7C 109.5
H7A C7 H7C 109.5
H7B C7 H7C 109.5
C5 C8 H8A 109.5
C5 C8 H8B 109.5
H8A C8 H8B 109.5
C5 C8 H8C 109.5
H8A C8 H8C 109.5
H8B C8 H8C 109.5
C12 C9 C10 105.3(5)
C12 C9 C11 106.6(5)
C10 C9 C11 107.3(6)
C12 C9 B2 116.0(5)
C10 C9 B2 111.9(5)
C11 C9 B2 109.3(5)
C9 C10 H10A 109.5
C9 C10 H10B 109.5
H10A C10 H10B 109.5
C9 C10 H10C 109.5
H10A C10 H10C 109.5
H10B C10 H10C 109.5
C9 C11 H11A 109.5
C9 C11 H11B 109.5
H11A C11 H11B 109.5
C9 C11 H11C 109.5
H11A C11 H11C 109.5
H11B C11 H11C 109.5
C9 C12 H12A 109.5
C9 C12 H12B 109.5
H12A C12 H12B 109.5
C9 C12 H12C 109.5
H12A C12 H12C 109.5
H12B C12 H12C 109.5
N2 C13 B1 110.8(4)
N2 C13 Au1 127.1(4)
B1 C13 Au1 121.7(3)
C16 C14 C17 111.3(5)
C16 C14 C15 106.4(5)
C17 C14 C15 104.7(5)
C16 C14 N2 109.7(5)
C17 C14 N2 108.1(5)
C15 C14 N2 116.4(5)
C14 C15 H15A 109.5
C14 C15 H15B 109.5
H15A C15 H15B 109.5
C14 C15 H15C 109.5
H15A C15 H15C 109.5
H15B C15 H15C 109.5
C14 C16 H16A 109.5
C14 C16 H16B 109.5
H16A C16 H16B 109.5
C14 C16 H16C 109.5
H16A C16 H16C 109.5
H16B C16 H16C 109.5
C14 C17 H17A 109.5
C14 C17 H17B 109.5
H17A C17 H17B 109.5
C14 C17 H17C 109.5
H17A C17 H17C 109.5
H17B C17 H17C 109.5
C23 C18 C19 117.8(5)
C23 C18 P1 123.1(4)
C19 C18 P1 119.1(4)
C20 C19 C18 120.5(5)
C20 C19 H19 119.8
C18 C19 H19 119.8
C21 C20 C19 120.7(6)
C21 C20 H20 119.6
C19 C20 H20 119.6
C20 C21 C22 120.1(6)
C20 C21 H21 120.0
C22 C21 H21 120.0
C21 C22 C23 120.1(6)
C21 C22 H22 119.9
C23 C22 H22 119.9
C22 C23 C18 120.8(6)
C22 C23 H23 119.6
C18 C23 H23 119.6
C25 C24 C29 118.1(5)
C25 C24 P1 123.2(5)
C29 C24 P1 118.7(4)
C24 C25 C26 120.4(6)
C24 C25 H25 119.8
C26 C25 H25 119.8
C27 C26 C25 120.7(6)
C27 C26 H26 119.7
C25 C26 H26 119.7
C28 C27 C26 119.4(6)
C28 C27 H27 120.3
C26 C27 H27 120.3
C27 C28 C29 120.8(6)
C27 C28 H28 119.6
C29 C28 H28 119.6
C28 C29 C24 120.5(6)
C28 C29 H29 119.7
C24 C29 H29 119.7
C31 C30 C35 118.9(5)
C31 C30 P1 122.9(5)
C35 C30 P1 118.2(4)
C30 C31 C32 120.2(6)
C30 C31 H31 119.9
C32 C31 H31 119.9
C33 C32 C31 119.1(6)
C33 C32 H32 120.4
C31 C32 H32 120.4
C34 C33 C32 121.4(6)
C34 C33 H33 119.3
C32 C33 H33 119.3
C33 C34 C35 119.4(7)
C33 C34 H34 120.3
C35 C34 H34 120.3
C34 C35 C30 120.9(6)
C34 C35 H35 119.6
C30 C35 H35 119.6

loop_
_geom_bond_atom_site_label_1
_geom_bond_atom_site_label_2
_geom_bond_distance
Au1 C13 2.090(5)
Au1 P1 2.2932(13)
Cl1 B2 1.915(6)
P1 C18 1.803(5)
P1 C24 1.816(6)
P1 C30 1.816(6)
N1 B1 1.410(7)
N1 C5 1.512(7)
N1 B2 1.566(8)
N2 C13 1.294(6)
N2 C14 1.541(7)
N2 B2 1.625(8)
B2 C9 1.662(9)
B1 C13 1.608(8)
B1 C1 1.638(8)
C1 C2 1.513(5)
C1 C3 1.524(5)
C1 C4 1.525(5)
C2 H2A 0.9600
C2 H2B 0.9600
C2 H2C 0.9600
C3 H3A 0.9600
C3 H3B 0.9600
C3 H3C 0.9600
C4 H4A 0.9600
C4 H4B 0.9600
C4 H4C 0.9600
C5 C6 1.532(9)
C5 C8 1.533(9)
C5 C7 1.544(9)
C6 H6A 0.9600
C6 H6B 0.9600
C6 H6C 0.9600
C7 H7A 0.9600
C7 H7B 0.9600
C7 H7C 0.9600
C8 H8A 0.9600
C8 H8B 0.9600
C8 H8C 0.9600
C9 C12 1.528(9)
C9 C10 1.539(9)
C9 C11 1.540(8)
C10 H10A 0.9600
C10 H10B 0.9600
C10 H10C 0.9600
C11 H11A 0.9600
C11 H11B 0.9600
C11 H11C 0.9600
C12 H12A 0.9600
C12 H12B 0.9600
C12 H12C 0.9600
C14 C16 1.533(8)
C14 C17 1.534(8)
C14 C15 1.535(8)
C15 H15A 0.9600
C15 H15B 0.9600
C15 H15C 0.9600
C16 H16A 0.9600
C16 H16B 0.9600
C16 H16C 0.9600
C17 H17A 0.9600
C17 H17B 0.9600
C17 H17C 0.9600
C18 C23 1.398(7)
C18 C19 1.410(8)
C19 C20 1.373(9)
C19 H19 0.9300
C20 C21 1.371(9)
C20 H20 0.9300
C21 C22 1.378(9)
C21 H21 0.9300
C22 C23 1.382(9)
C22 H22 0.9300
C23 H23 0.9300
C24 C25 1.386(8)
C24 C29 1.394(8)
C25 C26 1.389(8)
C25 H25 0.9300
C26 C27 1.368(9)
C26 H26 0.9300
C27 C28 1.368(9)
C27 H27 0.9300
C28 C29 1.380(9)
C28 H28 0.9300
C29 H29 0.9300
C30 C31 1.382(8)
C30 C35 1.392(8)
C31 C32 1.407(8)
C31 H31 0.9300
C32 C33 1.373(10)
C32 H32 0.9300
C33 C34 1.367(10)
C33 H33 0.9300
C34 C35 1.384(9)
C34 H34 0.9300
C35 H35 0.9300

loop_
_geom_torsion_atom_site_label_1
_geom_torsion_atom_site_label_2
_geom_torsion_atom_site_label_3
_geom_torsion_atom_site_label_4
_geom_torsion
B1 N1 B2 N2 -26.7(5)
C5 N1 B2 N2 159.4(5)
B1 N1 B2 C9 93.2(6)
C5 N1 B2 C9 -80.7(7)
B1 N1 B2 Cl1 -139.4(4)
C5 N1 B2 Cl1 46.7(7)
C13 N2 B2 N1 19.9(5)
C14 N2 B2 N1 -160.0(5)
C13 N2 B2 C9 -101.1(5)
C14 N2 B2 C9 79.0(7)
C13 N2 B2 Cl1 138.2(4)
C14 N2 B2 Cl1 -41.7(7)
C5 N1 B1 C13 -162.0(5)
B2 N1 B1 C13 23.8(6)
C5 N1 B1 C1 18.8(10)
B2 N1 B1 C1 -155.4(6)
N1 B1 C1 C2 -112.6(7)
C13 B1 C1 C2 68.3(6)
N1 B1 C1 C3 11.4(10)
C13 B1 C1 C3 -167.8(5)
N1 B1 C1 C4 132.4(7)
C13 B1 C1 C4 -46.8(6)
B1 N1 C5 C6 48.8(8)
B2 N1 C5 C6 -138.3(6)
B1 N1 C5 C8 165.5(6)
B2 N1 C5 C8 -21.6(9)
B1 N1 C5 C7 -73.1(7)
B2 N1 C5 C7 99.9(7)
N1 B2 C9 C12 -168.6(5)
N2 B2 C9 C12 -55.4(6)
Cl1 B2 C9 C12 62.6(6)
N1 B2 C9 C10 70.6(6)
N2 B2 C9 C10 -176.2(5)
Cl1 B2 C9 C10 -58.1(6)
N1 B2 C9 C11 -48.1(7)
N2 B2 C9 C11 65.1(6)
Cl1 B2 C9 C11 -176.9(5)
C14 N2 C13 B1 173.4(4)
B2 N2 C13 B1 -6.5(6)
C14 N2 C13 Au1 0.4(7)
B2 N2 C13 Au1 -179.5(4)
N1 B1 C13 N2 -11.1(6)
C1 B1 C13 N2 168.3(4)
N1 B1 C13 Au1 162.3(4)
C1 B1 C13 Au1 -18.3(6)
C13 N2 C14 C16 58.7(6)
B2 N2 C14 C16 -121.4(6)
C13 N2 C14 C17 -62.9(6)
B2 N2 C14 C17 117.0(6)
C13 N2 C14 C15 179.6(5)
B2 N2 C14 C15 -0.5(8)
C24 P1 C18 C23 -78.0(5)
C30 P1 C18 C23 33.8(5)
Au1 P1 C18 C23 157.0(4)
C24 P1 C18 C19 101.2(4)
C30 P1 C18 C19 -147.0(4)
Au1 P1 C18 C19 -23.8(5)
C23 C18 C19 C20 1.0(8)
P1 C18 C19 C20 -178.3(5)
C18 C19 C20 C21 -0.6(9)
C19 C20 C21 C22 0.4(10)
C20 C21 C22 C23 -0.5(10)
C21 C22 C23 C18 0.9(10)
C19 C18 C23 C22 -1.1(9)
P1 C18 C23 C22 178.1(5)
C18 P1 C24 C25 11.1(5)
C30 P1 C24 C25 -99.8(5)
Au1 P1 C24 C25 137.2(4)
C18 P1 C24 C29 -168.2(4)
C30 P1 C24 C29 80.9(5)
Au1 P1 C24 C29 -42.2(5)
C29 C24 C25 C26 0.6(9)
P1 C24 C25 C26 -178.8(5)
C24 C25 C26 C27 -0.7(10)
C25 C26 C27 C28 0.0(10)
C26 C27 C28 C29 0.7(10)
C27 C28 C29 C24 -0.8(10)
C25 C24 C29 C28 0.2(9)
P1 C24 C29 C28 179.5(5)
C18 P1 C30 C31 -95.7(5)
C24 P1 C30 C31 16.2(6)
Au1 P1 C30 C31 139.6(5)
C18 P1 C30 C35 83.2(5)
C24 P1 C30 C35 -164.8(5)
Au1 P1 C30 C35 -41.4(5)
C35 C30 C31 C32 -0.5(9)
P1 C30 C31 C32 178.4(5)
C30 C31 C32 C33 -1.4(10)
C31 C32 C33 C34 1.6(11)
C32 C33 C34 C35 0.1(12)
C33 C34 C35 C30 -2.1(11)
C31 C30 C35 C34 2.3(10)
P1 C30 C35 C34 -176.7(6)
